data_2204905
loop_
_publ_author_name
'Vadivelu Manivannan'
'Nagarajan Vembu'
'Maruthai Nallu'
'Kandasamy Sivakumar'
'Fronczek Frank R'

_publ_section_title
;
 4-Nitrophenyl 4-toluenesulfonate: supramolecular aggregation through
 weak C---H&#x00B7;&#x00B7;&#x00B7;O, C---H&#x00B7;&#x00B7;&#x00B7;\p
 and van der Waals interactions
;
_journal_issue 1
_journal_name_full 'Acta Crystallographica Section E'
_journal_page_first o75
_journal_page_last o78
_journal_paper_doi 10.1107/S1600536804032015
_journal_volume 61
_journal_year 2005
_chemical_formula_iupac 'C13 H11 N O5 S'
_chemical_formula_moiety 'C13 H11 N O5 S'
_chemical_formula_sum 'C13 H11 N O5 S'
_chemical_formula_weight 293.29
_chemical_melting_point 368.5(5)
_chemical_name_common 'p-nitrophenyl p-toluenesulfonate'
_chemical_name_systematic
;
4-Nitrophenyl 4-toluenesulfonate
;
_space_group_IT_number 14
_symmetry_cell_setting monoclinic
_symmetry_space_group_name_Hall '-P 2ybc'
_symmetry_space_group_name_H-M 'P 1 21/c 1'
_atom_sites_solution_hydrogens geom
_atom_sites_solution_primary direct
_atom_sites_solution_secondary difmap
_audit_creation_method SHELXL-97
_cell_angle_alpha 90.00
_cell_angle_beta 104.391(3)
_cell_angle_gamma 90.00
_cell_formula_units_Z 4
_cell_length_a 13.3450(4)
_cell_length_b 8.0160(4)
_cell_length_c 12.3780(7)
_cell_measurement_reflns_used 7340
_cell_measurement_temperature 150(2)
_cell_measurement_theta_max 37.0
_cell_measurement_theta_min 2.5
_cell_volume 1282.57(11)
_computing_cell_refinement 'DENZO and SCALEPACK (Otwinowski & Minor, 1997)'
_computing_data_collection 'COLLECT (Nonius, 2000)'
_computing_data_reduction 'DENZO and SCALEPACK'
_computing_molecular_graphics 'PLATON (Spek, 2003)'
_computing_publication_material SHELXL97
_computing_structure_refinement 'SHELXL97 (Sheldrick, 1997)'
_computing_structure_solution 'SHELXS97 (Sheldrick, 1990)'
_diffrn_ambient_temperature 150(2)
_diffrn_measured_fraction_theta_full 0.933
_diffrn_measured_fraction_theta_max 0.933
_diffrn_measurement_device_type 'Nonius KappaCCD (with Oxford Cryosystems Cryostream cooler)'
_diffrn_measurement_method '\w scans with \k offsets'
_diffrn_radiation_monochromator graphite
_diffrn_radiation_source 'fine-focus sealed tube'
_diffrn_radiation_type MoK\a
_diffrn_radiation_wavelength 0.71073
_diffrn_reflns_av_R_equivalents 0.0432
_diffrn_reflns_av_sigmaI/netI 0.1091
_diffrn_reflns_limit_h_max 22
_diffrn_reflns_limit_h_min -22
_diffrn_reflns_limit_k_max 13
_diffrn_reflns_limit_k_min -13
_diffrn_reflns_limit_l_max 20
_diffrn_reflns_limit_l_min -19
_diffrn_reflns_number 10707
_diffrn_reflns_theta_full 37.06
_diffrn_reflns_theta_max 37.1
_diffrn_reflns_theta_min 2.8
_diffrn_standards_decay_% <2
_diffrn_standards_number 0
_exptl_absorpt_coefficient_mu 0.271
_exptl_absorpt_correction_T_max 0.973
_exptl_absorpt_correction_T_min 0.887
_exptl_absorpt_correction_type multi-scan
_exptl_absorpt_process_details '(SCALEPACK; Otwinowski & Minor, 1997)'
_exptl_crystal_colour colorless
_exptl_crystal_density_diffrn 1.519
_exptl_crystal_density_meas ?
_exptl_crystal_description prism
_exptl_crystal_F_000 608
_exptl_crystal_size_max 0.37
_exptl_crystal_size_mid 0.27
_exptl_crystal_size_min 0.10
_refine_diff_density_max 0.291
_refine_diff_density_min -0.520
_refine_ls_extinction_method none
_refine_ls_goodness_of_fit_ref 0.876
_refine_ls_hydrogen_treatment constr
_refine_ls_matrix_type full
_refine_ls_number_parameters 184
_refine_ls_number_reflns 6437
_refine_ls_number_restraints 0
_refine_ls_restrained_S_all 0.876
_refine_ls_R_factor_all 0.0840
_refine_ls_R_factor_gt 0.0372
_refine_ls_shift/su_max 0.001
_refine_ls_shift/su_mean 0.000
_refine_ls_structure_factor_coef Fsqd
_refine_ls_weighting_details 'calc w=1/[\s^2^(Fo^2^)+(0.0337P)^2^] where P=(Fo^2^+2Fc^2^)/3'
_refine_ls_weighting_scheme calc
_refine_ls_wR_factor_gt 0.0865
_refine_ls_wR_factor_ref 0.0915
_reflns_number_gt 3045
_reflns_number_total 6437
_reflns_threshold_expression I>2\s(I)
_cod_data_source_file is6024.cif
_cod_data_source_block I
_cod_depositor_comments
;
The following automatic conversions were performed:
'_symmetry_cell_setting' value 'Monoclinic' changed to 'monoclinic'
according to '/home/saulius/struct/CIF-dictionaries/cif_core.dic'
dictionary named 'cif_core.dic' version 2.4.1 from 2010-06-29.

Automatic conversion script
Id: cif_fix_enum 1527 2010-12-29 10:47:43Z saulius 

The following automatic conversions were performed:

'_chemical_melting_point' value '368-369' was changed to '368.5(5)' -
the average value was taken and precision was estimated.

Automatic conversion script
Id: cif_fix_values 1646 2011-03-28 12:23:43Z adriana 

The following automatic conversions were performed:

'_chemical_melting_point' value '368-369' was changed to '368.5(5)' -
the average value was taken and precision was
estimated.

'_symmetry_cell_setting' value 'Monoclinic' changed to
'monoclinic' according to
/home/saulius/struct/CIF-dictionaries/cif_core.dic dictionary named
'cif_core.dic' version 2.4.1 from 2010-06-29.

Automatic conversion script
Id: cif_fix_values 1715 2011-07-08 13:25:40Z adriana 
;
_cod_original_cell_volume 1282.57(10)
_cod_original_sg_symbol_H-M 'P21 /c'
_cod_database_code 2204905
_cod_database_fobs_code 2204905

loop_
_symmetry_equiv_pos_as_xyz
'x, y, z'
'-x, y+1/2, -z+1/2'
'-x, -y, -z'
'x, -y-1/2, z-1/2'

loop_
_atom_site_label
_atom_site_fract_x
_atom_site_fract_y
_atom_site_fract_z
_atom_site_U_iso_or_equiv
_atom_site_adp_type
_atom_site_calc_flag
_atom_site_refinement_flags
_atom_site_occupancy
_atom_site_type_symbol
S1 0.75945(2) 0.17905(4) 0.23933(2) 0.02194(7) Uani d . 1 S
O1 0.77600(6) 0.05565(10) 0.32526(6) 0.02801(19) Uani d . 1 O
O2 0.73660(6) 0.34616(10) 0.26385(6) 0.02787(19) Uani d . 1 O
O3 0.66279(6) 0.12985(10) 0.14016(6) 0.02253(17) Uani d . 1 O
O4 0.59890(7) -0.60198(10) -0.04324(7) 0.0333(2) Uani d . 1 O
O5 0.53415(7) -0.46018(11) -0.19332(6) 0.0352(2) Uani d . 1 O
N1 0.57873(7) -0.46928(12) -0.09395(7) 0.0241(2) Uani d . 1 N
C1 0.86393(8) 0.17603(13) 0.17674(8) 0.0204(2) Uani d . 1 C
C2 0.95129(9) 0.08355(15) 0.22504(9) 0.0270(3) Uani d . 1 C
H2 0.9532 0.0177 0.2874 0.0346(13) Uiso calc R 1 H
C3 1.03629(9) 0.09078(15) 0.17870(9) 0.0315(3) Uani d . 1 C
H3 1.0957 0.0307 0.2114 0.0346(13) Uiso calc R 1 H
C4 1.03351(9) 0.18646(15) 0.08428(9) 0.0265(2) Uani d . 1 C
C5 0.94383(9) 0.27559(16) 0.03685(9) 0.0282(3) Uani d . 1 C
H5 0.9409 0.3389 -0.0268 0.0346(13) Uiso calc R 1 H
C6 0.85901(9) 0.27227(15) 0.08211(9) 0.0257(2) Uani d . 1 C
H6 0.7998 0.3332 0.0499 0.0346(13) Uiso calc R 1 H
C7 1.12573(10) 0.19353(18) 0.03422(11) 0.0389(3) Uani d . 1 C
H7A 1.1033 0.1756 -0.0448 0.096(4) Uiso calc R 1 H
H7B 1.1744 0.1085 0.0672 0.096(4) Uiso calc R 1 H
H7C 1.1581 0.3010 0.0485 0.096(4) Uiso calc R 1 H
C8 0.65328(8) -0.02578(13) 0.08513(8) 0.0195(2) Uani d . 1 C
C9 0.61525(9) -0.01708(14) -0.02953(8) 0.0221(2) Uani d . 1 C
H9 0.6060 0.0855 -0.0658 0.0346(13) Uiso calc R 1 H
C10 0.59132(8) -0.16410(13) -0.08905(8) 0.0210(2) Uani d . 1 C
H10 0.5641 -0.1623 -0.1659 0.0346(13) Uiso calc R 1 H
C11 0.60875(8) -0.31398(13) -0.03178(8) 0.0204(2) Uani d . 1 C
C12 0.64936(9) -0.32318(14) 0.08232(8) 0.0238(2) Uani d . 1 C
H12 0.6613 -0.4260 0.1181 0.0346(13) Uiso calc R 1 H
C13 0.67188(9) -0.17601(14) 0.14228(8) 0.0240(2) Uani d . 1 C
H13 0.6989 -0.1780 0.2191 0.0346(13) Uiso calc R 1 H

loop_
_atom_site_aniso_label
_atom_site_aniso_U_11
_atom_site_aniso_U_22
_atom_site_aniso_U_33
_atom_site_aniso_U_12
_atom_site_aniso_U_13
_atom_site_aniso_U_23
S1 0.02256(13) 0.02290(14) 0.02041(12) -0.00249(12) 0.00547(10) -0.00321(11)
O1 0.0315(5) 0.0316(5) 0.0201(4) -0.0053(4) 0.0048(3) 0.0027(3)
O2 0.0297(4) 0.0245(4) 0.0312(4) -0.0021(4) 0.0109(3) -0.0093(3)
O3 0.0206(4) 0.0210(4) 0.0244(4) -0.0007(3) 0.0024(3) -0.0035(3)
O4 0.0404(5) 0.0192(4) 0.0409(4) -0.0026(4) 0.0109(4) -0.0016(4)
O5 0.0405(5) 0.0349(5) 0.0274(4) -0.0059(4) 0.0029(4) -0.0090(4)
N1 0.0225(5) 0.0227(5) 0.0286(5) -0.0021(4) 0.0089(4) -0.0034(4)
C1 0.0205(5) 0.0201(5) 0.0205(5) -0.0012(5) 0.0047(4) -0.0025(4)
C2 0.0277(6) 0.0265(6) 0.0261(5) 0.0039(5) 0.0054(5) 0.0015(5)
C3 0.0247(6) 0.0303(7) 0.0379(6) 0.0083(5) 0.0045(5) -0.0014(5)
C4 0.0231(6) 0.0278(6) 0.0300(6) -0.0037(5) 0.0092(5) -0.0103(5)
C5 0.0261(6) 0.0357(7) 0.0230(5) -0.0027(5) 0.0065(5) 0.0008(5)
C6 0.0209(5) 0.0298(6) 0.0241(5) 0.0025(5) 0.0016(4) 0.0031(4)
C7 0.0274(6) 0.0471(9) 0.0468(8) -0.0064(6) 0.0178(6) -0.0139(6)
C8 0.0173(5) 0.0183(5) 0.0230(5) -0.0014(4) 0.0049(4) -0.0021(4)
C9 0.0232(5) 0.0204(5) 0.0226(5) 0.0012(5) 0.0056(4) 0.0024(4)
C10 0.0212(5) 0.0223(6) 0.0186(5) 0.0015(5) 0.0036(4) 0.0003(4)
C11 0.0183(5) 0.0197(5) 0.0239(5) -0.0019(5) 0.0065(4) -0.0028(4)
C12 0.0275(6) 0.0195(5) 0.0241(5) 0.0005(5) 0.0062(4) 0.0034(4)
C13 0.0273(6) 0.0237(6) 0.0200(5) -0.0013(5) 0.0039(4) 0.0008(4)

loop_
_atom_type_symbol
_atom_type_description
_atom_type_scat_dispersion_real
_atom_type_scat_dispersion_imag
_atom_type_scat_source
C C 0.0033 0.0016 'International Tables Vol C Tables 4.2.6.8 and 6.1.1.4'
H H 0.0000 0.0000 'International Tables Vol C Tables 4.2.6.8 and 6.1.1.4'
N N 0.0061 0.0033 'International Tables Vol C Tables 4.2.6.8 and 6.1.1.4'
O O 0.0106 0.0060 'International Tables Vol C Tables 4.2.6.8 and 6.1.1.4'
S S 0.1246 0.1234 'International Tables Vol C Tables 4.2.6.8 and 6.1.1.4'

loop_
_geom_angle_atom_site_label_1
_geom_angle_atom_site_label_2
_geom_angle_atom_site_label_3
_geom_angle
_geom_angle_publ_flag
O2 S1 O1 119.64(5) y
O2 S1 O3 102.82(5) y
O1 S1 O3 110.36(4) y
O2 S1 C1 110.05(5) y
O1 S1 C1 109.03(5) y
O3 S1 C1 103.66(4) y
C8 O3 S1 123.29(7) y
O5 N1 O4 123.53(10) y
O5 N1 C11 118.45(9) y
O4 N1 C11 118.02(9) y
C2 C1 C6 121.26(10) ?
C2 C1 S1 119.50(8) ?
C6 C1 S1 119.19(9) ?
C1 C2 C3 118.93(10) ?
C1 C2 H2 120.5 ?
C3 C2 H2 120.5 ?
C4 C3 C2 120.96(11) ?
C4 C3 H3 119.5 ?
C2 C3 H3 119.5 ?
C3 C4 C5 118.56(10) ?
C3 C4 C7 120.75(11) ?
C5 C4 C7 120.69(11) ?
C6 C5 C4 121.59(11) ?
C6 C5 H5 119.2 ?
C4 C5 H5 119.2 ?
C5 C6 C1 118.69(11) ?
C5 C6 H6 120.7 ?
C1 C6 H6 120.7 ?
C4 C7 H7A 109.5 ?
C4 C7 H7B 109.5 ?
H7A C7 H7B 109.5 ?
C4 C7 H7C 109.5 ?
H7A C7 H7C 109.5 ?
H7B C7 H7C 109.5 ?
C9 C8 C13 122.66(10) ?
C9 C8 O3 114.58(9) ?
C13 C8 O3 122.53(9) ?
C10 C9 C8 118.67(10) ?
C10 C9 H9 120.7 ?
C8 C9 H9 120.7 ?
C9 C10 C11 118.61(9) ?
C9 C10 H10 120.7 ?
C11 C10 H10 120.7 ?
C12 C11 C10 122.83(10) ?
C12 C11 N1 118.51(10) ?
C10 C11 N1 118.61(9) ?
C11 C12 C13 118.62(10) ?
C11 C12 H12 120.7 ?
C13 C12 H12 120.7 ?
C12 C13 C8 118.56(9) ?
C12 C13 H13 120.7 ?
C8 C13 H13 120.7 ?

loop_
_geom_bond_atom_site_label_1
_geom_bond_atom_site_label_2
_geom_bond_distance
_geom_bond_publ_flag
S1 O2 1.4232(8) y
S1 O1 1.4288(8) y
S1 O3 1.5935(8) y
S1 C1 1.7556(11) y
O3 C8 1.4119(12) y
O4 N1 1.2304(12) y
O5 N1 1.2282(11) y
N1 C11 1.4660(13) y
C1 C2 1.3855(15) ?
C1 C6 1.3904(15) ?
C2 C3 1.3937(16) ?
C2 H2 0.9300 ?
C3 C4 1.3907(16) ?
C3 H3 0.9300 ?
C4 C5 1.3922(16) ?
C4 C7 1.5102(15) ?
C5 C6 1.3825(15) ?
C5 H5 0.9300 ?
C6 H6 0.9300 ?
C7 H7A 0.9600 ?
C7 H7B 0.9600 ?
C7 H7C 0.9600 ?
C8 C9 1.3852(14) ?
C8 C13 1.3874(15) ?
C9 C10 1.3844(15) ?
C9 H9 0.9300 ?
C10 C11 1.3850(15) ?
C10 H10 0.9300 ?
C11 C12 1.3832(14) ?
C12 C13 1.3864(15) ?
C12 H12 0.9300 ?
C13 H13 0.9300 ?

loop_
_geom_hbond_atom_site_label_D
_geom_hbond_atom_site_label_H
_geom_hbond_atom_site_label_A
_geom_hbond_site_symmetry_A
_geom_hbond_distance_DH
_geom_hbond_distance_HA
_geom_hbond_distance_DA
_geom_hbond_angle_DHA
_geom_hbond_publ_flag
C2 H2 O1 . 0.93 2.54 2.9161(14) 105 y
C6 H6 O2 . 0.93 2.97 3.1474(13) 92 y
C6 H6 O3 . 0.93 2.87 3.1002(14) 95 y
C10 H10 O5 . 0.93 2.43 2.7187(14) 98 y
C12 H12 O4 . 0.93 2.42 2.7098(14) 98 y
C13 H13 O1 . 0.93 2.37 2.9907(13) 124 y
C3 H3 O2 2_745 0.93 2.64 3.5305(15) 162 y
C7 H7B O2 2_745 0.96 3.00 3.8851(17) 155 y
C6 H6 O1 4_565 0.93 2.86 3.3893(13) 117 y
C5 H5 O1 4_565 0.93 2.63 3.2848(14) 128 y
C6 H6 O4 1_565 0.93 2.69 3.5770(15) 159 y
C9 H9 O4 1_565 0.93 2.53 3.3362(14) 146 y
C7 H7C O1 2_755 0.96 2.59 3.4696(16) 153 y
C10 H10 O5 2_654 0.93 2.50 3.2389(13) 137 y
C12 H12 O2 1_545 0.93 2.59 3.4828(13) 161 y
C13 H13 O5 4_556 0.93 2.90 3.2512(14) 104 y
C2 H2 Cg 2_545 0.93 3.066 3.772 134 y

loop_
_geom_torsion_atom_site_label_1
_geom_torsion_atom_site_label_2
_geom_torsion_atom_site_label_3
_geom_torsion_atom_site_label_4
_geom_torsion
_geom_torsion_publ_flag
O2 S1 O3 C8 177.66(7) y
O1 S1 O3 C8 -53.62(9) y
C1 S1 O3 C8 63.01(8) y
O2 S1 C1 C2 122.94(9) ?
O1 S1 C1 C2 -10.12(11) ?
O3 S1 C1 C2 -127.67(9) ?
O2 S1 C1 C6 -54.38(10) ?
O1 S1 C1 C6 172.55(8) ?
O3 S1 C1 C6 55.00(10) ?
C6 C1 C2 C3 1.39(17) ?
S1 C1 C2 C3 -175.88(8) ?
C1 C2 C3 C4 -1.18(18) ?
C2 C3 C4 C5 0.13(18) ?
C2 C3 C4 C7 -179.84(11) ?
C3 C4 C5 C6 0.76(18) ?
C7 C4 C5 C6 -179.27(11) ?
C4 C5 C6 C1 -0.56(18) ?
C2 C1 C6 C5 -0.54(17) ?
S1 C1 C6 C5 176.74(9) ?
S1 O3 C8 C9 -138.45(8) ?
S1 O3 C8 C13 46.95(13) ?
C13 C8 C9 C10 2.38(17) ?
O3 C8 C9 C10 -172.20(10) ?
C8 C9 C10 C11 -1.53(16) ?
C9 C10 C11 C12 -0.21(17) ?
C9 C10 C11 N1 177.06(10) ?
O5 N1 C11 C12 173.51(10) ?
O4 N1 C11 C12 -5.89(15) ?
O5 N1 C11 C10 -3.88(15) ?
O4 N1 C11 C10 176.72(10) ?
C10 C11 C12 C13 1.18(17) ?
N1 C11 C12 C13 -176.09(9) ?
C11 C12 C13 C8 -0.38(16) ?
C9 C8 C13 C12 -1.41(16) ?
O3 C8 C13 C12 172.75(10) ?

loop_
_cod_related_entry_id
_cod_related_entry_database
_cod_related_entry_code
1 ChemSpider 85691
